data_1512479
loop_
_publ_author_name
'Soonmoo Bang'
'Nahee Kim'
'Shin-Geol Kang'
'Jong Hwa Jeong'

_publ_section_title
;
 Synthesis and hydrolysis of cis-octahedral nickel(II) complexes with
 C-racemic tetraaza macrocycles bearing two imidate ester pendant arms
;
_journal_name_full
;
Inorganica Chimica Acta
;
_journal_page_first 184
_journal_page_last 191
_journal_paper_doi 10.1016/j.ica.2012.05.035
_journal_volume 392
_journal_year 2012
_chemical_formula_moiety 'C24 H50 N6 Ni O2, 2(Cl O4)'
_chemical_formula_sum 'C24 H50 Cl2 N6 Ni O10'
_chemical_formula_weight 712.29
_chemical_name_systematic
; 
 ? 
;
_space_group_IT_number 15
_symmetry_cell_setting monoclinic
_symmetry_space_group_name_Hall '-C 2yc'
_symmetry_space_group_name_H-M 'C 1 2/c 1'
_atom_sites_solution_hydrogens geom
_atom_sites_solution_primary direct
_atom_sites_solution_secondary difmap
_audit_creation_method SHELXL-97
_cell_angle_alpha 90.00
_cell_angle_beta 119.74(8)
_cell_angle_gamma 90.00
_cell_formula_units_Z 16
_cell_length_a 36.748(3)
_cell_length_b 20.6365(9)
_cell_length_c 19.503(3)
_cell_measurement_reflns_used 25
_cell_measurement_temperature 293(2)
_cell_measurement_theta_max 11.82
_cell_measurement_theta_min 9.36
_cell_volume 12842(11)
_computing_cell_refinement 'CAD4 software'
_computing_data_collection 'CAD4 software (Enraf-Nonius. 1989)'
_computing_data_reduction 'XCAD (McArdle, 1999)'
_computing_molecular_graphics 'ORTEPIII for windows (McArdle, 1995)'
_computing_publication_material SHELXL-97
_computing_structure_refinement SHELXL-97
_computing_structure_solution 'SHELXS-97 (Sheldrick, 2008)'
_diffrn_ambient_temperature 293(2)
_diffrn_measured_fraction_theta_full 1.000
_diffrn_measured_fraction_theta_max 1.000
_diffrn_measurement_device_type 'Enraf-Nonius CAD4 4-circle diffractometer'
_diffrn_measurement_method \w/2\q
_diffrn_radiation_monochromator graphite
_diffrn_radiation_source 'fine-focus sealed tube'
_diffrn_radiation_type MoK\a
_diffrn_radiation_wavelength 0.71073
_diffrn_reflns_av_R_equivalents 0.0075
_diffrn_reflns_av_sigmaI/netI 0.1145
_diffrn_reflns_limit_h_max 38
_diffrn_reflns_limit_h_min -44
_diffrn_reflns_limit_k_max 24
_diffrn_reflns_limit_k_min 0
_diffrn_reflns_limit_l_max 23
_diffrn_reflns_limit_l_min 0
_diffrn_reflns_number 12805
_diffrn_reflns_theta_full 25.47
_diffrn_reflns_theta_max 25.47
_diffrn_reflns_theta_min 1.89
_diffrn_standards_number 3
_exptl_absorpt_coefficient_mu 0.832
_exptl_absorpt_correction_T_max 0.660
_exptl_absorpt_correction_T_min 0.639
_exptl_absorpt_process_details '(ABSCALC; McArdle & Daly, 1999)'
_exptl_crystal_colour pale-bluepurple
_exptl_crystal_density_diffrn 1.474
_exptl_crystal_density_method 'not measured'
_exptl_crystal_description block
_exptl_crystal_F_000 6048
_exptl_crystal_size_max 0.55
_exptl_crystal_size_mid 0.50
_exptl_crystal_size_min 0.50
_refine_diff_density_max 0.746
_refine_diff_density_min -0.466
_refine_diff_density_rms 0.083
_refine_ls_extinction_method none
_refine_ls_goodness_of_fit_ref 0.917
_refine_ls_hydrogen_treatment constr
_refine_ls_matrix_type full
_refine_ls_number_parameters 779
_refine_ls_number_reflns 11931
_refine_ls_number_restraints 0
_refine_ls_restrained_S_all 0.917
_refine_ls_R_factor_all 0.1449
_refine_ls_R_factor_gt 0.0551
_refine_ls_shift/su_max 0.000
_refine_ls_shift/su_mean 0.000
_refine_ls_structure_factor_coef Fsqd
_refine_ls_weighting_details 'calc w=1/[\s^2^(Fo^2^)+(0.0940P)^2^+0.0000P] where P=(Fo^2^+2Fc^2^)/3'
_refine_ls_weighting_scheme calc
_refine_ls_wR_factor_gt 0.1445
_refine_ls_wR_factor_ref 0.1610
_reflns_number_gt 5712
_reflns_number_total 11931
_reflns_threshold_expression I>2\s(I)
_cod_data_source_file ICA-2012-392-184-191-1.cif
_cod_data_source_block k07b
_cod_original_cell_volume 12841(11)
_cod_original_sg_symbol_H-M 'C 2/c'
_cod_original_formula_sum 'C24 H50 Cl2 N6 Ni O10 '
_cod_database_code 1512479

loop_
_symmetry_equiv_pos_as_xyz
'x, y, z'
'-x, y, -z+1/2'
'x+1/2, y+1/2, z'
'-x+1/2, y+1/2, -z+1/2'
'-x, -y, -z'
'x, -y, z-1/2'
'-x+1/2, -y+1/2, -z'
'x+1/2, -y+1/2, z-1/2'

loop_
_atom_site_label
_atom_site_type_symbol
_atom_site_fract_x
_atom_site_fract_y
_atom_site_fract_z
_atom_site_U_iso_or_equiv
_atom_site_adp_type
_atom_site_occupancy
_atom_site_symmetry_multiplicity
_atom_site_calc_flag
_atom_site_refinement_flags
Ni1 Ni 0.248965(16) 0.00777(3) 0.47987(3) 0.03394(16) Uani 1 1 d .
N1 N 0.31580(11) 0.02780(19) 0.5260(2) 0.0393(9) Uani 1 1 d .
N2 N 0.26198(10) -0.06798(18) 0.4192(2) 0.0354(9) Uani 1 1 d .
H2 H 0.2734 -0.0995 0.4549 0.042 Uiso 1 1 calc R
N3 N 0.18330(11) -0.02142(19) 0.4364(2) 0.0392(9) Uani 1 1 d .
N4 N 0.25865(11) -0.05499(19) 0.5769(2) 0.0422(10) Uani 1 1 d .
H4 H 0.2590 -0.0948 0.5597 0.051 Uiso 1 1 calc R
N5 N 0.23387(12) 0.07228(19) 0.3845(2) 0.0439(10) Uani 1 1 d .
H5 H 0.2076 0.0734 0.3501 0.053 Uiso 1 1 calc R
N6 N 0.24085(12) 0.08785(19) 0.5375(2) 0.0456(10) Uani 1 1 d .
H6 H 0.2629 0.1112 0.5635 0.055 Uiso 1 1 calc R
O1 O 0.24415(11) 0.14676(18) 0.3062(2) 0.0598(10) Uani 1 1 d .
O2 O 0.20803(12) 0.15761(17) 0.5834(2) 0.0622(10) Uani 1 1 d .
C1 C 0.33149(13) -0.0187(2) 0.4874(3) 0.0422(11) Uani 1 1 d .
H1A H 0.3447 -0.0552 0.5223 0.051 Uiso 1 1 calc R
H1B H 0.3526 0.0027 0.4794 0.051 Uiso 1 1 calc R
C2 C 0.29711(14) -0.0431(2) 0.4092(3) 0.0445(12) Uani 1 1 d .
H2A H 0.2872 -0.0082 0.3708 0.053 Uiso 1 1 calc R
H2B H 0.3077 -0.0775 0.3900 0.053 Uiso 1 1 calc R
C3 C 0.22837(14) -0.1016(2) 0.3461(3) 0.0446(12) Uani 1 1 d .
C4 C 0.21569(15) -0.0623(3) 0.2730(3) 0.0559(14) Uani 1 1 d .
H4A H 0.2114 -0.0180 0.2826 0.084 Uiso 1 1 calc R
H4B H 0.1901 -0.0794 0.2304 0.084 Uiso 1 1 calc R
H4C H 0.2374 -0.0643 0.2592 0.084 Uiso 1 1 calc R
C5 C 0.24489(17) -0.1677(3) 0.3370(3) 0.0654(16) Uani 1 1 d .
H5A H 0.2244 -0.1878 0.2888 0.098 Uiso 1 1 calc R
H5B H 0.2501 -0.1950 0.3809 0.098 Uiso 1 1 calc R
H5C H 0.2704 -0.1616 0.3357 0.098 Uiso 1 1 calc R
C6 C 0.19181(14) -0.1143(2) 0.3604(3) 0.0483(12) Uani 1 1 d .
H6A H 0.2031 -0.1353 0.4114 0.058 Uiso 1 1 calc R
H6B H 0.1735 -0.1454 0.3211 0.058 Uiso 1 1 calc R
C7 C 0.16430(13) -0.0579(2) 0.3591(3) 0.0441(12) Uani 1 1 d .
H7 H 0.1620 -0.0273 0.3186 0.053 Uiso 1 1 calc R
C8 C 0.12029(15) -0.0844(3) 0.3319(3) 0.0666(16) Uani 1 1 d .
H8A H 0.1219 -0.1183 0.3669 0.100 Uiso 1 1 calc R
H8B H 0.1087 -0.1014 0.2793 0.100 Uiso 1 1 calc R
H8C H 0.1027 -0.0502 0.3323 0.100 Uiso 1 1 calc R
C9 C 0.18178(15) -0.0628(2) 0.4970(3) 0.0480(13) Uani 1 1 d .
H9A H 0.1813 -0.1080 0.4826 0.058 Uiso 1 1 calc R
H9B H 0.1561 -0.0540 0.4978 0.058 Uiso 1 1 calc R
C10 C 0.21862(14) -0.0518(3) 0.5784(3) 0.0522(13) Uani 1 1 d .
H10A H 0.2161 -0.0097 0.5977 0.063 Uiso 1 1 calc R
H10B H 0.2187 -0.0845 0.6142 0.063 Uiso 1 1 calc R
C11 C 0.29693(15) -0.0522(3) 0.6573(3) 0.0535(14) Uani 1 1 d .
C12 C 0.30197(18) -0.1168(3) 0.6999(3) 0.079(2) Uani 1 1 d .
H12A H 0.2793 -0.1222 0.7105 0.118 Uiso 1 1 calc R
H12B H 0.3281 -0.1170 0.7488 0.118 Uiso 1 1 calc R
H12C H 0.3017 -0.1517 0.6672 0.118 Uiso 1 1 calc R
C13 C 0.29427(18) 0.0008(3) 0.7077(3) 0.0755(19) Uani 1 1 d .
H13A H 0.2876 0.0410 0.6793 0.113 Uiso 1 1 calc R
H13B H 0.3207 0.0048 0.7555 0.113 Uiso 1 1 calc R
H13C H 0.2728 -0.0096 0.7203 0.113 Uiso 1 1 calc R
C14 C 0.33502(15) -0.0430(3) 0.6461(3) 0.0543(14) Uani 1 1 d .
H14A H 0.3339 -0.0768 0.6104 0.065 Uiso 1 1 calc R
H14B H 0.3598 -0.0511 0.6967 0.065 Uiso 1 1 calc R
C15 C 0.34181(15) 0.0216(3) 0.6149(3) 0.0522(13) Uani 1 1 d .
H15 H 0.3329 0.0562 0.6377 0.063 Uiso 1 1 calc R
C16 C 0.38894(16) 0.0300(4) 0.6473(3) 0.085(2) Uani 1 1 d .
H16A H 0.3994 -0.0058 0.6307 0.127 Uiso 1 1 calc R
H16B H 0.4031 0.0314 0.7040 0.127 Uiso 1 1 calc R
H16C H 0.3939 0.0697 0.6276 0.127 Uiso 1 1 calc R
C17 C 0.32074(15) 0.0964(2) 0.5072(3) 0.0505(13) Uani 1 1 d .
H17A H 0.3505 0.1063 0.5339 0.061 Uiso 1 1 calc R
H17B H 0.3081 0.1243 0.5297 0.061 Uiso 1 1 calc R
C18 C 0.30214(15) 0.1146(3) 0.4198(3) 0.0570(14) Uani 1 1 d .
H18A H 0.3101 0.1589 0.4172 0.068 Uiso 1 1 calc R
H18B H 0.3152 0.0873 0.3976 0.068 Uiso 1 1 calc R
C19 C 0.25607(15) 0.1092(2) 0.3688(3) 0.0430(11) Uani 1 1 d .
C20 C 0.20070(17) 0.1461(3) 0.2453(3) 0.0705(17) Uani 1 1 d .
H20A H 0.1923 0.1024 0.2273 0.106 Uiso 1 1 calc R
H20B H 0.1971 0.1726 0.2019 0.106 Uiso 1 1 calc R
H20C H 0.1838 0.1628 0.2661 0.106 Uiso 1 1 calc R
C21 C 0.15769(14) 0.0386(2) 0.4237(3) 0.0487(13) Uani 1 1 d .
H21A H 0.1611 0.0662 0.3871 0.058 Uiso 1 1 calc R
H21B H 0.1284 0.0258 0.3981 0.058 Uiso 1 1 calc R
C22 C 0.16666(16) 0.0784(3) 0.4944(3) 0.0549(14) Uani 1 1 d .
H22A H 0.1462 0.1132 0.4770 0.066 Uiso 1 1 calc R
H22B H 0.1620 0.0513 0.5300 0.066 Uiso 1 1 calc R
C23 C 0.20902(15) 0.1077(2) 0.5404(3) 0.0440(11) Uani 1 1 d .
C24 C 0.2452(2) 0.1951(3) 0.6272(4) 0.086(2) Uani 1 1 d .
H24A H 0.2675 0.1676 0.6635 0.128 Uiso 1 1 calc R
H24B H 0.2402 0.2284 0.6559 0.128 Uiso 1 1 calc R
H24C H 0.2530 0.2146 0.5915 0.128 Uiso 1 1 calc R
Cl1 Cl 0.42083(5) 0.03551(7) 0.43926(11) 0.0723(4) Uani 1 1 d .
O5 O 0.45866(11) 0.0639(2) 0.4510(2) 0.0710(11) Uani 1 1 d .
O6A O 0.4012(3) 0.0116(4) 0.3485(5) 0.068(2) Uiso 0.50 1 d P
O6B O 0.3919(3) 0.0182(5) 0.3714(6) 0.080(3) Uiso 0.50 1 d P
O7 O 0.42977(15) -0.0186(2) 0.4907(3) 0.0888(14) Uani 1 1 d .
O8A O 0.4066(2) 0.0849(4) 0.4800(5) 0.060(2) Uiso 0.50 1 d P
O8B O 0.3910(3) 0.0812(4) 0.4323(5) 0.077(2) Uiso 0.50 1 d P
Cl2 Cl 0.09864(5) 0.01480(8) 0.11174(10) 0.0726(4) Uani 1 1 d .
O9A O 0.1078(5) -0.0413(8) 0.1567(9) 0.127(5) Uiso 0.50 1 d P
O9B O 0.0908(4) -0.0348(7) 0.1542(8) 0.108(4) Uiso 0.50 1 d P
O10A O 0.1058(4) -0.0050(5) 0.0487(7) 0.114(4) Uiso 0.50 1 d P
O10B O 0.1302(4) 0.0028(6) 0.0977(8) 0.130(4) Uiso 0.50 1 d P
O11A O 0.0523(4) 0.0128(7) 0.0557(8) 0.136(5) Uiso 0.50 1 d P
O11B O 0.0633(5) 0.0520(8) 0.0778(8) 0.142(5) Uiso 0.50 1 d P
O12A O 0.1081(4) 0.0786(6) 0.1336(7) 0.120(4) Uiso 0.50 1 d P
O12B O 0.1236(4) 0.0521(7) 0.1878(8) 0.141(4) Uiso 0.50 1 d P
Ni2 Ni 0.001805(17) 0.24368(3) 0.00326(3) 0.03433(17) Uani 1 1 d .
N7 N -0.06525(11) 0.22193(18) -0.0399(2) 0.0367(9) Uani 1 1 d .
N8 N -0.01005(11) 0.31743(19) 0.0670(2) 0.0396(9) Uani 1 1 d .
H8 H -0.0218 0.3494 0.0322 0.048 Uiso 1 1 calc R
N9 N 0.06637(11) 0.27532(18) 0.0421(2) 0.0384(9) Uani 1 1 d .
N10 N -0.01118(11) 0.30544(19) -0.09564(19) 0.0383(9) Uani 1 1 d .
H10 H -0.0126 0.3451 -0.0791 0.046 Uiso 1 1 calc R
N11 N 0.01857(12) 0.1781(2) 0.0976(2) 0.0485(10) Uani 1 1 d .
H11 H 0.0451 0.1761 0.1301 0.058 Uiso 1 1 calc R
N12 N 0.00982(12) 0.1643(2) -0.0548(2) 0.0466(10) Uani 1 1 d .
H12 H -0.0121 0.1404 -0.0795 0.056 Uiso 1 1 calc R
O3 O 0.01017(12) 0.10342(18) 0.1789(2) 0.0669(11) Uani 1 1 d .
O4 O 0.04154(12) 0.09438(19) -0.1026(2) 0.0689(11) Uani 1 1 d .
C25 C -0.07979(14) 0.2676(2) 0.0002(3) 0.0427(11) Uani 1 1 d .
H25A H -0.1006 0.2461 0.0090 0.051 Uiso 1 1 calc R
H25B H -0.0932 0.3044 -0.0342 0.051 Uiso 1 1 calc R
C26 C -0.04483(14) 0.2919(2) 0.0783(3) 0.0449(12) Uani 1 1 d .
H26A H -0.0552 0.3260 0.0983 0.054 Uiso 1 1 calc R
H26B H -0.0345 0.2569 0.1165 0.054 Uiso 1 1 calc R
C27 C 0.02395(14) 0.3505(3) 0.1400(3) 0.0478(13) Uani 1 1 d .
C28 C 0.03990(16) 0.3079(3) 0.2134(3) 0.0659(17) Uani 1 1 d .
H28A H 0.0185 0.3039 0.2277 0.099 Uiso 1 1 calc R
H28B H 0.0644 0.3273 0.2562 0.099 Uiso 1 1 calc R
H28C H 0.0468 0.2658 0.2024 0.099 Uiso 1 1 calc R
C29 C 0.00754(17) 0.4152(3) 0.1528(3) 0.0682(17) Uani 1 1 d .
H29A H 0.0002 0.4432 0.1085 0.102 Uiso 1 1 calc R
H29B H 0.0289 0.4355 0.2000 0.102 Uiso 1 1 calc R
H29C H -0.0167 0.4075 0.1580 0.102 Uiso 1 1 calc R
C30 C 0.05962(14) 0.3646(2) 0.1231(3) 0.0472(12) Uani 1 1 d .
H30A H 0.0474 0.3866 0.0725 0.057 Uiso 1 1 calc R
H30B H 0.0782 0.3954 0.1625 0.057 Uiso 1 1 calc R
C31 C 0.08680(14) 0.3104(3) 0.1206(3) 0.0462(12) Uani 1 1 d .
H31 H 0.0910 0.2788 0.1614 0.055 Uiso 1 1 calc R
C32 C 0.12992(15) 0.3395(3) 0.1430(3) 0.0692(17) Uani 1 1 d .
H32A H 0.1472 0.3068 0.1384 0.104 Uiso 1 1 calc R
H32B H 0.1431 0.3549 0.1965 0.104 Uiso 1 1 calc R
H32C H 0.1263 0.3749 0.1083 0.104 Uiso 1 1 calc R
C33 C 0.06466(15) 0.3189(3) -0.0205(3) 0.0504(13) Uani 1 1 d .
H33A H 0.0901 0.3134 -0.0233 0.060 Uiso 1 1 calc R
H33B H 0.0636 0.3635 -0.0060 0.060 Uiso 1 1 calc R
C34 C 0.02765(14) 0.3061(3) -0.1005(3) 0.0505(13) Uani 1 1 d .
H34A H 0.0258 0.3395 -0.1371 0.061 Uiso 1 1 calc R
H34B H 0.0311 0.2647 -0.1201 0.061 Uiso 1 1 calc R
C35 C -0.05037(15) 0.3002(3) -0.1764(3) 0.0481(12) Uani 1 1 d .
C36 C -0.05727(17) 0.3636(3) -0.2225(3) 0.0664(16) Uani 1 1 d .
H36A H -0.0803 0.3584 -0.2752 0.100 Uiso 1 1 calc R
H36B H -0.0324 0.3741 -0.2246 0.100 Uiso 1 1 calc R
H36C H -0.0634 0.3979 -0.1966 0.100 Uiso 1 1 calc R
C37 C -0.04765(16) 0.2433(3) -0.2234(3) 0.0618(16) Uani 1 1 d .
H37A H -0.0396 0.2050 -0.1914 0.093 Uiso 1 1 calc R
H37B H -0.0271 0.2525 -0.2389 0.093 Uiso 1 1 calc R
H37C H -0.0745 0.2366 -0.2697 0.093 Uiso 1 1 calc R
C38 C -0.08771(14) 0.2924(2) -0.1624(3) 0.0474(12) Uani 1 1 d .
H38A H -0.0860 0.3268 -0.1270 0.057 Uiso 1 1 calc R
H38B H -0.1130 0.2998 -0.2125 0.057 Uiso 1 1 calc R
C39 C -0.09333(14) 0.2290(3) -0.1291(3) 0.0456(12) Uani 1 1 d .
H39 H -0.0863 0.1937 -0.1542 0.055 Uiso 1 1 calc R
C40 C -0.13974(16) 0.2229(3) -0.1551(3) 0.0712(18) Uani 1 1 d .
H40A H -0.1474 0.2563 -0.1305 0.107 Uiso 1 1 calc R
H40B H -0.1450 0.1813 -0.1398 0.107 Uiso 1 1 calc R
H40C H -0.1561 0.2273 -0.2115 0.107 Uiso 1 1 calc R
C41 C -0.06892(15) 0.1543(2) -0.0202(3) 0.0505(13) Uani 1 1 d .
H41A H -0.0563 0.1270 -0.0432 0.061 Uiso 1 1 calc R
H41B H -0.0985 0.1436 -0.0464 0.061 Uiso 1 1 calc R
C42 C -0.05005(15) 0.1356(3) 0.0657(3) 0.0583(14) Uani 1 1 d .
H42A H -0.0626 0.1627 0.0891 0.070 Uiso 1 1 calc R
H42B H -0.0579 0.0912 0.0681 0.070 Uiso 1 1 calc R
C43 C -0.00319(15) 0.1411(2) 0.1153(3) 0.0483(12) Uani 1 1 d .
C44 C 0.05441(17) 0.1058(3) 0.2389(3) 0.0766(19) Uani 1 1 d .
H44A H 0.0704 0.0810 0.2215 0.115 Uiso 1 1 calc R
H44B H 0.0581 0.0880 0.2874 0.115 Uiso 1 1 calc R
H44C H 0.0638 0.1500 0.2473 0.115 Uiso 1 1 calc R
C45 C 0.09281(14) 0.2171(3) 0.0515(3) 0.0518(13) Uani 1 1 d .
H45A H 0.1216 0.2317 0.0741 0.062 Uiso 1 1 calc R
H45B H 0.0916 0.1888 0.0901 0.062 Uiso 1 1 calc R
C46 C 0.08296(15) 0.1770(3) -0.0193(3) 0.0595(15) Uani 1 1 d .
H46A H 0.1042 0.1436 -0.0034 0.071 Uiso 1 1 calc R
H46B H 0.0853 0.2045 -0.0573 0.071 Uiso 1 1 calc R
C47 C 0.04106(17) 0.1449(3) -0.0602(3) 0.0524(13) Uani 1 1 d .
C48 C 0.0051(2) 0.0548(3) -0.1402(4) 0.089(2) Uani 1 1 d .
H48A H -0.0007 0.0369 -0.1012 0.133 Uiso 1 1 calc R
H48B H 0.0096 0.0203 -0.1681 0.133 Uiso 1 1 calc R
H48C H -0.0183 0.0805 -0.1768 0.133 Uiso 1 1 calc R
Cl3 Cl 0.15107(5) 0.23964(8) 0.36725(11) 0.0712(4) Uani 1 1 d .
O13A O 0.1532(4) 0.3045(7) 0.3443(8) 0.088(4) Uiso 0.50 1 d P
O13B O 0.1550(5) 0.2923(8) 0.3282(9) 0.103(5) Uiso 0.50 1 d P
O14A O 0.1304(4) 0.2569(6) 0.4047(7) 0.108(4) Uiso 0.50 1 d P
O14B O 0.1156(3) 0.2241(5) 0.3781(6) 0.088(3) Uiso 0.50 1 d P
O15A O 0.1880(3) 0.2014(4) 0.4027(5) 0.069(2) Uiso 0.50 1 d P
O15B O 0.1915(4) 0.2348(6) 0.4344(8) 0.121(4) Uiso 0.50 1 d P
O16A O 0.1283(3) 0.2058(4) 0.2827(6) 0.081(3) Uiso 0.50 1 d P
O16B O 0.1448(5) 0.1840(8) 0.3359(9) 0.156(5) Uiso 0.50 1 d P
Cl4 Cl 0.32636(5) 0.22205(8) 0.04441(12) 0.0766(5) Uani 1 1 d .
O17 O 0.28968(13) 0.1920(2) 0.0348(2) 0.0884(14) Uani 1 1 d .
O18 O 0.31624(19) 0.2763(2) -0.0061(4) 0.122(2) Uani 1 1 d .
O19A O 0.3454(3) 0.2429(4) 0.1342(6) 0.078(3) Uiso 0.50 1 d P
O19B O 0.3565(4) 0.2418(5) 0.1102(7) 0.097(3) Uiso 0.50 1 d P
O20A O 0.3394(3) 0.1752(4) 0.0043(5) 0.064(2) Uiso 0.50 1 d P
O20B O 0.3561(3) 0.1725(5) 0.0550(7) 0.103(3) Uiso 0.50 1 d P

loop_
_atom_site_aniso_label
_atom_site_aniso_U_11
_atom_site_aniso_U_22
_atom_site_aniso_U_33
_atom_site_aniso_U_23
_atom_site_aniso_U_13
_atom_site_aniso_U_12
Ni1 0.0303(3) 0.0396(4) 0.0343(3) -0.0017(3) 0.0178(2) 0.0010(3)
N1 0.037(2) 0.041(2) 0.043(2) -0.0078(18) 0.0223(18) -0.0006(18)
N2 0.029(2) 0.042(2) 0.036(2) -0.0025(17) 0.0176(17) -0.0058(17)
N3 0.034(2) 0.043(2) 0.041(2) 0.0031(18) 0.0186(17) 0.0006(18)
N4 0.045(2) 0.052(3) 0.035(2) 0.0036(18) 0.0240(18) 0.0093(19)
N5 0.033(2) 0.050(3) 0.048(2) 0.003(2) 0.0195(19) 0.0022(19)
N6 0.042(2) 0.047(2) 0.052(2) -0.003(2) 0.027(2) 0.0025(19)
O1 0.064(2) 0.059(2) 0.063(2) 0.0124(19) 0.037(2) 0.0008(19)
O2 0.074(3) 0.052(2) 0.080(3) -0.013(2) 0.052(2) 0.0070(19)
C1 0.024(2) 0.053(3) 0.047(3) -0.006(2) 0.016(2) 0.002(2)
C2 0.045(3) 0.051(3) 0.053(3) -0.011(2) 0.035(2) -0.006(2)
C3 0.039(3) 0.056(3) 0.036(3) -0.015(2) 0.017(2) -0.009(2)
C4 0.051(3) 0.073(4) 0.043(3) -0.009(3) 0.023(3) -0.014(3)
C5 0.058(4) 0.077(4) 0.059(3) -0.031(3) 0.028(3) -0.013(3)
C6 0.046(3) 0.047(3) 0.052(3) -0.009(2) 0.024(2) -0.018(2)
C7 0.034(3) 0.054(3) 0.046(3) -0.005(2) 0.021(2) -0.008(2)
C8 0.039(3) 0.075(4) 0.079(4) -0.017(3) 0.024(3) -0.016(3)
C9 0.057(3) 0.047(3) 0.062(3) 0.004(3) 0.046(3) 0.001(2)
C10 0.053(3) 0.067(4) 0.054(3) 0.013(3) 0.041(3) 0.010(3)
C11 0.052(3) 0.076(4) 0.033(3) 0.012(3) 0.021(2) 0.024(3)
C12 0.073(4) 0.112(6) 0.057(3) 0.038(4) 0.036(3) 0.040(4)
C13 0.073(4) 0.113(6) 0.034(3) -0.001(3) 0.021(3) 0.035(4)
C14 0.044(3) 0.073(4) 0.036(3) 0.001(3) 0.012(2) 0.023(3)
C15 0.042(3) 0.063(4) 0.036(3) -0.011(2) 0.008(2) 0.007(3)
C16 0.045(3) 0.113(6) 0.066(4) -0.003(4) 0.005(3) -0.013(4)
C17 0.042(3) 0.044(3) 0.063(3) -0.016(3) 0.024(3) -0.015(2)
C18 0.051(3) 0.049(3) 0.077(4) 0.011(3) 0.037(3) -0.004(3)
C19 0.048(3) 0.041(3) 0.045(3) 0.000(2) 0.027(2) -0.002(2)
C20 0.065(4) 0.086(5) 0.053(3) 0.018(3) 0.023(3) 0.010(3)
C21 0.027(2) 0.057(3) 0.061(3) 0.010(3) 0.020(2) 0.007(2)
C22 0.056(3) 0.054(3) 0.073(4) 0.002(3) 0.045(3) 0.012(3)
C23 0.050(3) 0.040(3) 0.052(3) 0.004(2) 0.033(3) 0.008(2)
C24 0.103(6) 0.067(5) 0.098(5) -0.028(4) 0.059(5) -0.008(4)
Cl1 0.0562(9) 0.0502(9) 0.1150(13) 0.0057(9) 0.0457(9) 0.0005(7)
O5 0.058(2) 0.083(3) 0.079(3) 0.000(2) 0.039(2) -0.013(2)
O7 0.115(4) 0.054(3) 0.125(4) 0.008(3) 0.081(3) 0.003(3)
Cl2 0.0771(11) 0.0553(10) 0.0915(11) 0.0010(8) 0.0464(9) 0.0097(8)
Ni2 0.0304(3) 0.0428(4) 0.0333(3) -0.0033(3) 0.0184(2) -0.0018(3)
N7 0.031(2) 0.042(2) 0.037(2) -0.0035(17) 0.0163(17) -0.0058(18)
N8 0.032(2) 0.057(3) 0.0301(19) -0.0070(18) 0.0154(17) -0.0085(18)
N9 0.034(2) 0.045(2) 0.040(2) -0.0024(18) 0.0208(18) -0.0013(18)
N10 0.037(2) 0.051(3) 0.0291(19) -0.0031(17) 0.0183(17) -0.0006(18)
N11 0.039(2) 0.059(3) 0.048(2) 0.009(2) 0.021(2) -0.001(2)
N12 0.039(2) 0.051(3) 0.049(2) -0.007(2) 0.022(2) 0.0000(19)
O3 0.065(3) 0.069(3) 0.063(2) 0.020(2) 0.029(2) 0.000(2)
O4 0.069(3) 0.063(3) 0.085(3) -0.021(2) 0.046(2) 0.003(2)
C25 0.035(3) 0.058(3) 0.043(3) -0.013(2) 0.026(2) -0.012(2)
C26 0.042(3) 0.058(3) 0.045(3) -0.012(2) 0.030(2) -0.006(2)
C27 0.036(3) 0.066(4) 0.040(3) -0.019(2) 0.017(2) -0.006(2)
C28 0.047(3) 0.118(5) 0.033(3) -0.008(3) 0.021(2) -0.010(3)
C29 0.055(3) 0.085(4) 0.062(4) -0.033(3) 0.027(3) -0.012(3)
C30 0.044(3) 0.058(3) 0.040(3) -0.015(2) 0.020(2) -0.020(2)
C31 0.036(3) 0.066(4) 0.038(3) -0.009(2) 0.019(2) -0.011(2)
C32 0.041(3) 0.110(5) 0.059(3) -0.018(3) 0.026(3) -0.019(3)
C33 0.044(3) 0.062(4) 0.061(3) -0.002(3) 0.038(3) -0.008(3)
C34 0.048(3) 0.075(4) 0.038(3) 0.004(3) 0.028(2) -0.003(3)
C35 0.045(3) 0.065(4) 0.037(3) 0.000(2) 0.023(2) 0.003(2)
C36 0.060(4) 0.082(4) 0.057(3) 0.020(3) 0.029(3) 0.009(3)
C37 0.045(3) 0.105(5) 0.033(3) -0.007(3) 0.018(2) 0.003(3)
C38 0.038(3) 0.066(3) 0.035(3) -0.003(2) 0.016(2) 0.008(2)
C39 0.035(3) 0.059(3) 0.039(3) -0.013(2) 0.016(2) -0.005(2)
C40 0.042(3) 0.108(5) 0.048(3) -0.010(3) 0.010(3) -0.022(3)
C41 0.046(3) 0.053(3) 0.053(3) -0.002(3) 0.024(3) -0.013(2)
C42 0.052(3) 0.057(4) 0.067(4) 0.010(3) 0.030(3) -0.010(3)
C43 0.050(3) 0.049(3) 0.045(3) 0.008(2) 0.022(2) -0.001(2)
C44 0.063(4) 0.104(5) 0.054(3) 0.026(3) 0.022(3) 0.012(4)
C45 0.031(3) 0.061(3) 0.062(3) -0.003(3) 0.022(2) 0.000(2)
C46 0.046(3) 0.067(4) 0.073(4) -0.006(3) 0.035(3) 0.012(3)
C47 0.059(4) 0.050(3) 0.055(3) 0.000(3) 0.033(3) 0.009(3)
C48 0.096(5) 0.071(5) 0.101(5) -0.035(4) 0.050(4) -0.020(4)
Cl3 0.0726(11) 0.0609(10) 0.0950(12) 0.0062(9) 0.0529(10) 0.0066(8)
Cl4 0.0637(10) 0.0544(10) 0.1213(14) -0.0190(9) 0.0533(10) -0.0088(8)
O17 0.074(3) 0.126(4) 0.076(3) 0.003(3) 0.046(2) -0.018(3)
O18 0.168(5) 0.060(3) 0.161(5) 0.005(3) 0.098(5) -0.024(3)

loop_
_atom_type_symbol
_atom_type_description
_atom_type_scat_dispersion_real
_atom_type_scat_dispersion_imag
_atom_type_scat_source
C C 0.0033 0.0016 'International Tables Vol C Tables 4.2.6.8 and 6.1.1.4'
Ni Ni 0.3393 1.1124 'International Tables Vol C Tables 4.2.6.8 and 6.1.1.4'
Cl Cl 0.1484 0.1585 'International Tables Vol C Tables 4.2.6.8 and 6.1.1.4'
N N 0.0061 0.0033 'International Tables Vol C Tables 4.2.6.8 and 6.1.1.4'
O O 0.0106 0.0060 'International Tables Vol C Tables 4.2.6.8 and 6.1.1.4'
H H 0.0000 0.0000 'International Tables Vol C Tables 4.2.6.8 and 6.1.1.4'

loop_
_geom_angle_atom_site_label_1
_geom_angle_atom_site_label_2
_geom_angle_atom_site_label_3
_geom_angle
N6 Ni1 N5 86.00(15)
N6 Ni1 N2 173.86(14)
N5 Ni1 N2 90.40(14)
N6 Ni1 N4 90.49(14)
N5 Ni1 N4 174.26(14)
N2 Ni1 N4 93.48(14)
N6 Ni1 N1 93.41(15)
N5 Ni1 N1 89.64(16)
N2 Ni1 N1 81.58(13)
N4 Ni1 N1 95.10(16)
N6 Ni1 N3 90.12(15)
N5 Ni1 N3 94.23(16)
N2 Ni1 N3 95.12(14)
N4 Ni1 N3 81.22(16)
N1 Ni1 N3 174.94(14)
C17 N1 C1 111.0(4)
C17 N1 C15 106.0(4)
C1 N1 C15 109.9(4)
C17 N1 Ni1 108.9(3)
C1 N1 Ni1 107.7(3)
C15 N1 Ni1 113.3(3)
C2 N2 C3 112.9(3)
C2 N2 Ni1 105.4(3)
C3 N2 Ni1 123.4(3)
C2 N2 H2 104.5
C3 N2 H2 104.5
Ni1 N2 H2 104.5
C9 N3 C21 109.8(3)
C9 N3 C7 109.1(4)
C21 N3 C7 107.8(3)
C9 N3 Ni1 108.5(3)
C21 N3 Ni1 108.4(3)
C7 N3 Ni1 113.3(3)
C10 N4 C11 113.7(3)
C10 N4 Ni1 104.8(3)
C11 N4 Ni1 123.4(3)
C10 N4 H4 104.4
C11 N4 H4 104.4
Ni1 N4 H4 104.4
C19 N5 Ni1 132.3(3)
C19 N5 H5 113.9
Ni1 N5 H5 113.9
C23 N6 Ni1 131.1(4)
C23 N6 H6 114.4
Ni1 N6 H6 114.4
C19 O1 C20 118.6(4)
C23 O2 C24 118.4(4)
N1 C1 C2 112.6(3)
N1 C1 H1A 109.1
C2 C1 H1A 109.1
N1 C1 H1B 109.1
C2 C1 H1B 109.1
H1A C1 H1B 107.8
N2 C2 C1 109.2(4)
N2 C2 H2A 109.8
C1 C2 H2A 109.8
N2 C2 H2B 109.8
C1 C2 H2B 109.8
H2A C2 H2B 108.3
C4 C3 N2 111.8(4)
C4 C3 C6 112.4(4)
N2 C3 C6 106.7(3)
C4 C3 C5 108.9(4)
N2 C3 C5 109.3(4)
C6 C3 C5 107.6(4)
C3 C4 H4A 109.5
C3 C4 H4B 109.5
H4A C4 H4B 109.5
C3 C4 H4C 109.5
H4A C4 H4C 109.5
H4B C4 H4C 109.5
C3 C5 H5A 109.5
C3 C5 H5B 109.5
H5A C5 H5B 109.5
C3 C5 H5C 109.5
H5A C5 H5C 109.5
H5B C5 H5C 109.5
C3 C6 C7 120.0(4)
C3 C6 H6A 107.3
C7 C6 H6A 107.3
C3 C6 H6B 107.3
C7 C6 H6B 107.3
H6A C6 H6B 106.9
N3 C7 C8 114.2(4)
N3 C7 C6 112.8(4)
C8 C7 C6 107.9(4)
N3 C7 H7 107.2
C8 C7 H7 107.2
C6 C7 H7 107.2
C7 C8 H8A 109.5
C7 C8 H8B 109.5
H8A C8 H8B 109.5
C7 C8 H8C 109.5
H8A C8 H8C 109.5
H8B C8 H8C 109.5
N3 C9 C10 112.6(4)
N3 C9 H9A 109.1
C10 C9 H9A 109.1
N3 C9 H9B 109.1
C10 C9 H9B 109.1
H9A C9 H9B 107.8
N4 C10 C9 110.7(4)
N4 C10 H10A 109.5
C9 C10 H10A 109.5
N4 C10 H10B 109.5
C9 C10 H10B 109.5
H10A C10 H10B 108.1
N4 C11 C13 112.3(4)
N4 C11 C14 107.7(4)
C13 C11 C14 111.3(5)
N4 C11 C12 109.3(5)
C13 C11 C12 108.0(4)
C14 C11 C12 108.2(4)
C11 C12 H12A 109.5
C11 C12 H12B 109.5
H12A C12 H12B 109.5
C11 C12 H12C 109.5
H12A C12 H12C 109.5
H12B C12 H12C 109.5
C11 C13 H13A 109.5
C11 C13 H13B 109.5
H13A C13 H13B 109.5
C11 C13 H13C 109.5
H13A C13 H13C 109.5
H13B C13 H13C 109.5
C11 C14 C15 120.2(4)
C11 C14 H14A 107.3
C15 C14 H14A 107.3
C11 C14 H14B 107.3
C15 C14 H14B 107.3
H14A C14 H14B 106.9
N1 C15 C16 113.9(4)
N1 C15 C14 113.1(4)
C16 C15 C14 107.9(4)
N1 C15 H15 107.2
C16 C15 H15 107.2
C14 C15 H15 107.2
C15 C16 H16A 109.5
C15 C16 H16B 109.5
H16A C16 H16B 109.5
C15 C16 H16C 109.5
H16A C16 H16C 109.5
H16B C16 H16C 109.5
N1 C17 C18 117.5(4)
N1 C17 H17A 107.9
C18 C17 H17A 107.9
N1 C17 H17B 107.9
C18 C17 H17B 107.9
H17A C17 H17B 107.2
C19 C18 C17 117.3(4)
C19 C18 H18A 108.0
C17 C18 H18A 108.0
C19 C18 H18B 108.0
C17 C18 H18B 108.0
H18A C18 H18B 107.2
N5 C19 O1 128.4(5)
N5 C19 C18 122.9(4)
O1 C19 C18 108.7(4)
O1 C20 H20A 109.5
O1 C20 H20B 109.5
H20A C20 H20B 109.5
O1 C20 H20C 109.5
H20A C20 H20C 109.5
H20B C20 H20C 109.5
C22 C21 N3 118.0(4)
C22 C21 H21A 107.8
N3 C21 H21A 107.8
C22 C21 H21B 107.8
N3 C21 H21B 107.8
H21A C21 H21B 107.1
C23 C22 C21 117.8(4)
C23 C22 H22A 107.8
C21 C22 H22A 107.8
C23 C22 H22B 107.8
C21 C22 H22B 107.8
H22A C22 H22B 107.2
N6 C23 O2 126.1(5)
N6 C23 C22 123.6(4)
O2 C23 C22 110.2(4)
O2 C24 H24A 109.5
O2 C24 H24B 109.5
H24A C24 H24B 109.5
O2 C24 H24C 109.5
H24A C24 H24C 109.5
H24B C24 H24C 109.5
O6B Cl1 O8B 82.9(6)
O6B Cl1 O5 122.2(5)
O8B Cl1 O5 113.3(4)
O6B Cl1 O7 107.1(5)
O8B Cl1 O7 119.5(4)
O5 Cl1 O7 110.2(3)
O6B Cl1 O8A 113.6(5)
O8B Cl1 O8A 32.0(4)
O5 Cl1 O8A 101.5(3)
O7 Cl1 O8A 100.1(3)
O6B Cl1 O6A 24.4(5)
O8B Cl1 O6A 101.3(5)
O5 Cl1 O6A 99.9(4)
O7 Cl1 O6A 110.6(4)
O8A Cl1 O6A 133.4(4)
O6B O6A Cl1 48.5(11)
O6A O6B Cl1 107.2(15)
O6A O6B O8B 138.6(15)
Cl1 O6B O8B 51.8(5)
O8B O8A Cl1 65.1(9)
O8A O8B Cl1 82.9(10)
O8A O8B O6B 126.3(12)
Cl1 O8B O6B 45.4(4)
O10B Cl2 O11B 135.8(8)
O10B Cl2 O12A 97.3(7)
O11B Cl2 O12A 69.2(7)
O10B Cl2 O9A 90.7(8)
O11B Cl2 O9A 130.5(9)
O12A Cl2 O9A 131.1(8)
O10B Cl2 O9B 115.4(8)
O11B Cl2 O9B 105.4(8)
O12A Cl2 O9B 126.7(7)
O9A Cl2 O9B 25.2(7)
O10B Cl2 O10A 39.6(6)
O11B Cl2 O10A 106.2(8)
O12A Cl2 O10A 114.3(7)
O9A Cl2 O10A 102.3(8)
O9B Cl2 O10A 117.7(7)
O10B Cl2 O11A 129.1(8)
O11B Cl2 O11A 36.7(7)
O12A Cl2 O11A 105.9(7)
O9A Cl2 O11A 105.6(8)
O9B Cl2 O11A 85.5(7)
O10A Cl2 O11A 89.5(7)
O10B Cl2 O12B 97.4(8)
O11B Cl2 O12B 99.0(8)
O12A Cl2 O12B 43.2(6)
O9A Cl2 O12B 88.0(8)
O9B Cl2 O12B 89.7(8)
O10A Cl2 O12B 134.9(7)
O11A Cl2 O12B 130.2(8)
O9B O9A Cl2 81(2)
O9A O9B Cl2 74(2)
O10B O10A Cl2 64.6(11)
O10A O10B Cl2 75.8(13)
O11B O11A Cl2 63.6(14)
O11A O11B Cl2 79.7(15)
O11A O11B O12A 135.2(19)
Cl2 O11B O12A 55.7(7)
O12B O12A Cl2 75.2(11)
O12B O12A O11B 111.7(14)
Cl2 O12A O11B 55.1(7)
O12A O12B Cl2 61.6(10)
N12 Ni2 N11 84.90(16)
N12 Ni2 N8 173.42(15)
N11 Ni2 N8 90.30(15)
N12 Ni2 N10 90.41(15)
N11 Ni2 N10 174.39(15)
N8 Ni2 N10 94.61(14)
N12 Ni2 N9 90.07(15)
N11 Ni2 N9 95.26(16)
N8 Ni2 N9 94.86(14)
N10 Ni2 N9 81.65(15)
N12 Ni2 N7 93.68(15)
N11 Ni2 N7 89.43(16)
N8 Ni2 N7 81.75(14)
N10 Ni2 N7 93.94(15)
N9 Ni2 N7 174.24(13)
C41 N7 C25 111.2(4)
C41 N7 C39 106.9(3)
C25 N7 C39 108.9(4)
C41 N7 Ni2 108.7(3)
C25 N7 Ni2 107.1(3)
C39 N7 Ni2 114.1(3)
C26 N8 C27 112.7(3)
C26 N8 Ni2 105.7(3)
C27 N8 Ni2 123.8(3)
C26 N8 H8 104.2
C27 N8 H8 104.2
Ni2 N8 H8 104.2
C33 N9 C45 110.2(4)
C33 N9 C31 109.8(4)
C45 N9 C31 107.1(4)
C33 N9 Ni2 107.3(3)
C45 N9 Ni2 109.1(3)
C31 N9 Ni2 113.5(3)
C34 N10 C35 112.5(3)
C34 N10 Ni2 105.7(3)
C35 N10 Ni2 124.0(3)
C34 N10 H10 104.2
C35 N10 H10 104.2
Ni2 N10 H10 104.2
C43 N11 Ni2 132.1(4)
C43 N11 H11 114.0
Ni2 N11 H11 114.0
C47 N12 Ni2 131.9(4)
C47 N12 H12 114.0
Ni2 N12 H12 114.0
C43 O3 C44 118.4(4)
C47 O4 C48 118.0(4)
N7 C25 C26 113.2(4)
N7 C25 H25A 108.9
C26 C25 H25A 108.9
N7 C25 H25B 108.9
C26 C25 H25B 108.9
H25A C25 H25B 107.7
N8 C26 C25 109.2(3)
N8 C26 H26A 109.8
C25 C26 H26A 109.8
N8 C26 H26B 109.8
C25 C26 H26B 109.8
H26A C26 H26B 108.3
N8 C27 C28 112.1(4)
N8 C27 C30 106.1(3)
C28 C27 C30 109.9(4)
N8 C27 C29 109.7(4)
C28 C27 C29 110.3(4)
C30 C27 C29 108.6(4)
C27 C28 H28A 109.5
C27 C28 H28B 109.5
H28A C28 H28B 109.5
C27 C28 H28C 109.5
H28A C28 H28C 109.5
H28B C28 H28C 109.5
C27 C29 H29A 109.5
C27 C29 H29B 109.5
H29A C29 H29B 109.5
C27 C29 H29C 109.5
H29A C29 H29C 109.5
H29B C29 H29C 109.5
C31 C30 C27 121.1(4)
C31 C30 H30A 107.1
C27 C30 H30A 107.1
C31 C30 H30B 107.1
C27 C30 H30B 107.1
H30A C30 H30B 106.8
N9 C31 C30 112.4(4)
N9 C31 C32 113.4(4)
C30 C31 C32 107.7(4)
N9 C31 H31 107.7
C30 C31 H31 107.7
C32 C31 H31 107.7
C31 C32 H32A 109.5
C31 C32 H32B 109.5
H32A C32 H32B 109.5
C31 C32 H32C 109.5
H32A C32 H32C 109.5
H32B C32 H32C 109.5
N9 C33 C34 113.1(4)
N9 C33 H33A 108.9
C34 C33 H33A 108.9
N9 C33 H33B 108.9
C34 C33 H33B 108.9
H33A C33 H33B 107.8
N10 C34 C33 110.0(4)
N10 C34 H34A 109.7
C33 C34 H34A 109.7
N10 C34 H34B 109.7
C33 C34 H34B 109.7
H34A C34 H34B 108.2
N10 C35 C37 111.5(4)
N10 C35 C38 107.1(4)
C37 C35 C38 110.9(4)
N10 C35 C36 110.1(4)
C37 C35 C36 110.2(4)
C38 C35 C36 107.0(4)
C35 C36 H36A 109.5
C35 C36 H36B 109.5
H36A C36 H36B 109.5
C35 C36 H36C 109.5
H36A C36 H36C 109.5
H36B C36 H36C 109.5
C35 C37 H37A 109.5
C35 C37 H37B 109.5
H37A C37 H37B 109.5
C35 C37 H37C 109.5
H37A C37 H37C 109.5
H37B C37 H37C 109.5
C39 C38 C35 119.4(4)
C39 C38 H38A 107.5
C35 C38 H38A 107.5
C39 C38 H38B 107.5
C35 C38 H38B 107.5
H38A C38 H38B 107.0
C38 C39 C40 107.2(4)
C38 C39 N7 114.3(4)
C40 C39 N7 112.6(4)
C38 C39 H39 107.5
C40 C39 H39 107.5
N7 C39 H39 107.5
C39 C40 H40A 109.5
C39 C40 H40B 109.5
H40A C40 H40B 109.5
C39 C40 H40C 109.5
H40A C40 H40C 109.5
H40B C40 H40C 109.5
N7 C41 C42 118.7(4)
N7 C41 H41A 107.6
C42 C41 H41A 107.6
N7 C41 H41B 107.6
C42 C41 H41B 107.6
H41A C41 H41B 107.1
C43 C42 C41 116.4(4)
C43 C42 H42A 108.2
C41 C42 H42A 108.2
C43 C42 H42B 108.2
C41 C42 H42B 108.2
H42A C42 H42B 107.3
N11 C43 O3 127.7(5)
N11 C43 C42 122.9(4)
O3 C43 C42 109.3(4)
O3 C44 H44A 109.5
O3 C44 H44B 109.5
H44A C44 H44B 109.5
O3 C44 H44C 109.5
H44A C44 H44C 109.5
H44B C44 H44C 109.5
C46 C45 N9 119.1(4)
C46 C45 H45A 107.5
N9 C45 H45A 107.5
C46 C45 H45B 107.5
N9 C45 H45B 107.5
H45A C45 H45B 107.0
C45 C46 C47 116.9(4)
C45 C46 H46A 108.1
C47 C46 H46A 108.1
C45 C46 H46B 108.1
C47 C46 H46B 108.1
H46A C46 H46B 107.3
N12 C47 O4 126.1(5)
N12 C47 C46 123.4(5)
O4 C47 C46 110.5(4)
O4 C48 H48A 109.5
O4 C48 H48B 109.5
H48A C48 H48B 109.5
O4 C48 H48C 109.5
H48A C48 H48C 109.5
H48B C48 H48C 109.5
O16B Cl3 O14A 119.2(8)
O16B Cl3 O13B 119.6(9)
O14A Cl3 O13B 109.6(8)
O16B Cl3 O15B 103.9(9)
O14A Cl3 O15B 97.7(7)
O13B Cl3 O15B 102.6(8)
O16B Cl3 O15A 68.4(7)
O14A Cl3 O15A 123.2(6)
O13B Cl3 O15A 111.8(7)
O15B Cl3 O15A 36.7(5)
O16B Cl3 O13A 136.4(9)
O14A Cl3 O13A 93.2(7)
O13B Cl3 O13A 17.6(9)
O15B Cl3 O13A 99.3(8)
O15A Cl3 O13A 119.2(7)
O16B Cl3 O14B 84.7(7)
O14A Cl3 O14B 35.7(5)
O13B Cl3 O14B 127.0(7)
O15B Cl3 O14B 117.0(6)
O15A Cl3 O14B 121.0(5)
O13A Cl3 O14B 116.4(7)
O16B Cl3 O16A 39.4(7)
O14A Cl3 O16A 122.2(6)
O13B Cl3 O16A 85.3(7)
O15B Cl3 O16A 134.4(6)
O15A Cl3 O16A 98.4(5)
O13A Cl3 O16A 99.7(7)
O14B Cl3 O16A 90.3(5)
O14B O14A Cl3 79.7(12)
O14A O14B Cl3 64.7(11)
O15B O15A Cl3 71.5(11)
O15B O15A O16B 120.6(14)
Cl3 O15A O16B 51.0(6)
O15A O15B Cl3 71.8(11)
O16B O16A Cl3 52.6(11)
O16A O16B Cl3 88.0(13)
O16A O16B O15A 128.0(15)
Cl3 O16B O15A 60.5(7)
O19B Cl4 O17 124.7(6)
O19B Cl4 O18 104.1(6)
O17 Cl4 O18 110.6(3)
O19B Cl4 O20B 82.2(7)
O17 Cl4 O20B 108.4(5)
O18 Cl4 O20B 125.7(5)
O19B Cl4 O20A 113.4(6)
O17 Cl4 O20A 100.5(4)
O18 Cl4 O20A 101.2(4)
O20B Cl4 O20A 34.9(4)
O19B Cl4 O19A 28.1(5)
O17 Cl4 O19A 97.7(4)
O18 Cl4 O19A 111.9(4)
O20B Cl4 O19A 98.5(6)
O20A Cl4 O19A 133.3(5)
O19B O19A Cl4 52.4(12)
O19A O19B Cl4 99.5(15)
O19A O19B O20B 123.3(15)
Cl4 O19B O20B 52.7(6)
O20B O20A Cl4 70.6(10)
O20A O20B Cl4 74.5(10)
O20A O20B O19B 115.1(12)
Cl4 O20B O19B 45.1(5)

loop_
_geom_bond_atom_site_label_1
_geom_bond_atom_site_label_2
_geom_bond_distance
Ni1 N6 2.101(4)
Ni1 N5 2.125(4)
Ni1 N2 2.152(3)
Ni1 N4 2.172(4)
Ni1 N1 2.196(4)
Ni1 N3 2.208(4)
N1 C17 1.496(6)
N1 C1 1.501(5)
N1 C15 1.514(6)
N2 C2 1.490(5)
N2 C3 1.514(5)
N2 H2 0.8900
N3 C9 1.482(6)
N3 C21 1.499(6)
N3 C7 1.510(6)
N4 C10 1.487(5)
N4 C11 1.501(6)
N4 H4 0.8900
N5 C19 1.260(6)
N5 H5 0.8600
N6 C23 1.268(5)
N6 H6 0.8600
O1 C19 1.323(5)
O1 C20 1.442(6)
O2 C23 1.339(5)
O2 C24 1.428(7)
C1 C2 1.504(6)
C1 H1A 0.9700
C1 H1B 0.9700
C2 H2A 0.9700
C2 H2B 0.9700
C3 C4 1.499(6)
C3 C6 1.524(6)
C3 C5 1.539(7)
C4 H4A 0.9600
C4 H4B 0.9600
C4 H4C 0.9600
C5 H5A 0.9600
C5 H5B 0.9600
C5 H5C 0.9600
C6 C7 1.534(6)
C6 H6A 0.9700
C6 H6B 0.9700
C7 C8 1.532(6)
C7 H7 0.9800
C8 H8A 0.9600
C8 H8B 0.9600
C8 H8C 0.9600
C9 C10 1.508(7)
C9 H9A 0.9700
C9 H9B 0.9700
C10 H10A 0.9700
C10 H10B 0.9700
C11 C13 1.505(7)
C11 C14 1.532(7)
C11 C12 1.533(8)
C12 H12A 0.9600
C12 H12B 0.9600
C12 H12C 0.9600
C13 H13A 0.9600
C13 H13B 0.9600
C13 H13C 0.9600
C14 C15 1.537(7)
C14 H14A 0.9700
C14 H14B 0.9700
C15 C16 1.531(7)
C15 H15 0.9800
C16 H16A 0.9600
C16 H16B 0.9600
C16 H16C 0.9600
C17 C18 1.535(7)
C17 H17A 0.9700
C17 H17B 0.9700
C18 C19 1.482(6)
C18 H18A 0.9700
C18 H18B 0.9700
C20 H20A 0.9600
C20 H20B 0.9600
C20 H20C 0.9600
C21 C22 1.494(7)
C21 H21A 0.9700
C21 H21B 0.9700
C22 C23 1.486(7)
C22 H22A 0.9700
C22 H22B 0.9700
C24 H24A 0.9600
C24 H24B 0.9600
C24 H24C 0.9600
Cl1 O6B 1.270(10)
Cl1 O8B 1.402(9)
Cl1 O5 1.419(4)
Cl1 O7 1.426(4)
Cl1 O8A 1.534(8)
Cl1 O6A 1.621(9)
O6A O6B 0.700(11)
O6B O8B 1.771(13)
O8A O8B 0.820(9)
Cl2 O10B 1.340(13)
Cl2 O11B 1.365(14)
Cl2 O12A 1.375(12)
Cl2 O9A 1.389(15)
Cl2 O9B 1.432(13)
Cl2 O10A 1.438(12)
Cl2 O11A 1.499(14)
Cl2 O12B 1.511(13)
O9A O9B 0.617(19)
O10A O10B 0.947(14)
O11A O11B 0.911(17)
O11B O12A 1.556(17)
O12A O12B 1.069(15)
Ni2 N12 2.093(4)
Ni2 N11 2.114(4)
Ni2 N8 2.142(4)
Ni2 N10 2.159(4)
Ni2 N9 2.202(4)
Ni2 N7 2.219(4)
N7 C41 1.471(6)
N7 C25 1.484(5)
N7 C39 1.527(6)
N8 C26 1.497(5)
N8 C27 1.514(6)
N8 H8 0.8900
N9 C33 1.492(6)
N9 C45 1.499(6)
N9 C31 1.514(6)
N10 C34 1.476(5)
N10 C35 1.522(6)
N10 H10 0.8900
N11 C43 1.271(6)
N11 H11 0.8600
N12 C47 1.269(6)
N12 H12 0.8600
O3 C43 1.334(6)
O3 C44 1.459(6)
O4 C47 1.335(6)
O4 C48 1.423(7)
C25 C26 1.510(6)
C25 H25A 0.9700
C25 H25B 0.9700
C26 H26A 0.9700
C26 H26B 0.9700
C27 C28 1.527(7)
C27 C30 1.530(6)
C27 C29 1.536(7)
C28 H28A 0.9600
C28 H28B 0.9600
C28 H28C 0.9600
C29 H29A 0.9600
C29 H29B 0.9600
C29 H29C 0.9600
C30 C31 1.516(6)
C30 H30A 0.9700
C30 H30B 0.9700
C31 C32 1.541(6)
C31 H31 0.9800
C32 H32A 0.9600
C32 H32B 0.9600
C32 H32C 0.9600
C33 C34 1.499(7)
C33 H33A 0.9700
C33 H33B 0.9700
C34 H34A 0.9700
C34 H34B 0.9700
C35 C37 1.524(7)
C35 C38 1.535(6)
C35 C36 1.535(7)
C36 H36A 0.9600
C36 H36B 0.9600
C36 H36C 0.9600
C37 H37A 0.9600
C37 H37B 0.9600
C37 H37C 0.9600
C38 C39 1.519(7)
C38 H38A 0.9700
C38 H38B 0.9700
C39 C40 1.524(6)
C39 H39 0.9800
C40 H40A 0.9600
C40 H40B 0.9600
C40 H40C 0.9600
C41 C42 1.510(7)
C41 H41A 0.9700
C41 H41B 0.9700
C42 C43 1.504(7)
C42 H42A 0.9700
C42 H42B 0.9700
C44 H44A 0.9600
C44 H44B 0.9600
C44 H44C 0.9600
C45 C46 1.492(7)
C45 H45A 0.9700
C45 H45B 0.9700
C46 C47 1.493(7)
C46 H46A 0.9700
C46 H46B 0.9700
C48 H48A 0.9600
C48 H48B 0.9600
C48 H48C 0.9600
Cl3 O16B 1.266(15)
Cl3 O14A 1.337(11)
Cl3 O13B 1.376(16)
Cl3 O15B 1.415(13)
Cl3 O15A 1.417(8)
Cl3 O13A 1.426(14)
Cl3 O14B 1.455(10)
Cl3 O16A 1.593(9)
O14A O14B 0.862(13)
O15A O15B 0.892(13)
O15A O16B 1.514(15)
O16A O16B 1.012(15)
Cl4 O19B 1.276(11)
Cl4 O17 1.409(4)
Cl4 O18 1.414(5)
Cl4 O20B 1.434(11)
Cl4 O20A 1.465(8)
Cl4 O19A 1.589(10)
O19A O19B 0.759(12)
O19B O20B 1.786(15)
O20A O20B 0.869(11)

loop_
_geom_torsion_atom_site_label_1
_geom_torsion_atom_site_label_2
_geom_torsion_atom_site_label_3
_geom_torsion_atom_site_label_4
_geom_torsion
N6 Ni1 N1 C17 -53.1(3)
N5 Ni1 N1 C17 32.8(3)
N2 Ni1 N1 C17 123.3(3)
N4 Ni1 N1 C17 -143.9(3)
N3 Ni1 N1 C17 172.8(14)
N6 Ni1 N1 C1 -173.6(3)
N5 Ni1 N1 C1 -87.7(3)
N2 Ni1 N1 C1 2.8(3)
N4 Ni1 N1 C1 95.6(3)
N3 Ni1 N1 C1 52.3(16)
N6 Ni1 N1 C15 64.6(3)
N5 Ni1 N1 C15 150.6(3)
N2 Ni1 N1 C15 -119.0(3)
N4 Ni1 N1 C15 -26.2(3)
N3 Ni1 N1 C15 -69.5(15)
N6 Ni1 N2 C2 7.0(15)
N5 Ni1 N2 C2 61.1(3)
N4 Ni1 N2 C2 -123.1(3)
N1 Ni1 N2 C2 -28.5(3)
N3 Ni1 N2 C2 155.4(3)
N6 Ni1 N2 C3 -124.6(13)
N5 Ni1 N2 C3 -70.5(3)
N4 Ni1 N2 C3 105.2(3)
N1 Ni1 N2 C3 -160.1(3)
N3 Ni1 N2 C3 23.8(3)
N6 Ni1 N3 C9 -87.3(3)
N5 Ni1 N3 C9 -173.3(3)
N2 Ni1 N3 C9 95.9(3)
N4 Ni1 N3 C9 3.2(3)
N1 Ni1 N3 C9 46.9(16)
N6 Ni1 N3 C21 31.9(3)
N5 Ni1 N3 C21 -54.1(3)
N2 Ni1 N3 C21 -144.9(3)
N4 Ni1 N3 C21 122.3(3)
N1 Ni1 N3 C21 166.0(14)
N6 Ni1 N3 C7 151.4(3)
N5 Ni1 N3 C7 65.4(3)
N2 Ni1 N3 C7 -25.4(3)
N4 Ni1 N3 C7 -118.1(3)
N1 Ni1 N3 C7 -74.4(15)
N6 Ni1 N4 C10 62.2(3)
N5 Ni1 N4 C10 9.9(16)
N2 Ni1 N4 C10 -122.5(3)
N1 Ni1 N4 C10 155.7(3)
N3 Ni1 N4 C10 -27.9(3)
N6 Ni1 N4 C11 -70.0(3)
N5 Ni1 N4 C11 -122.3(14)
N2 Ni1 N4 C11 105.3(3)
N1 Ni1 N4 C11 23.5(3)
N3 Ni1 N4 C11 -160.0(4)
N6 Ni1 N5 C19 88.7(5)
N2 Ni1 N5 C19 -86.3(5)
N4 Ni1 N5 C19 141.1(13)
N1 Ni1 N5 C19 -4.7(5)
N3 Ni1 N5 C19 178.5(5)
N5 Ni1 N6 C23 92.8(5)
N2 Ni1 N6 C23 147.0(12)
N4 Ni1 N6 C23 -82.6(5)
N1 Ni1 N6 C23 -177.8(4)
N3 Ni1 N6 C23 -1.4(5)
C17 N1 C1 C2 -94.9(5)
C15 N1 C1 C2 148.2(4)
Ni1 N1 C1 C2 24.3(5)
C3 N2 C2 C1 -172.5(4)
Ni1 N2 C2 C1 50.2(4)
N1 C1 C2 N2 -51.2(5)
C2 N2 C3 C4 -47.7(5)
Ni1 N2 C3 C4 80.8(4)
C2 N2 C3 C6 -171.0(4)
Ni1 N2 C3 C6 -42.5(5)
C2 N2 C3 C5 73.0(5)
Ni1 N2 C3 C5 -158.5(3)
C4 C3 C6 C7 -50.7(6)
N2 C3 C6 C7 72.2(5)
C5 C3 C6 C7 -170.6(4)
C9 N3 C7 C8 53.3(5)
C21 N3 C7 C8 -65.9(5)
Ni1 N3 C7 C8 174.3(3)
C9 N3 C7 C6 -70.4(5)
C21 N3 C7 C6 170.4(4)
Ni1 N3 C7 C6 50.6(4)
C3 C6 C7 N3 -82.1(5)
C3 C6 C7 C8 150.8(4)
C21 N3 C9 C10 -95.4(4)
C7 N3 C9 C10 146.7(4)
Ni1 N3 C9 C10 22.9(5)
C11 N4 C10 C9 -173.3(4)
Ni1 N4 C10 C9 49.2(5)
N3 C9 C10 N4 -50.1(6)
C10 N4 C11 C13 -46.7(6)
Ni1 N4 C11 C13 81.9(5)
C10 N4 C11 C14 -169.6(4)
Ni1 N4 C11 C14 -41.0(5)
C10 N4 C11 C12 73.1(5)
Ni1 N4 C11 C12 -158.3(3)
N4 C11 C14 C15 70.1(6)
C13 C11 C14 C15 -53.4(6)
C12 C11 C14 C15 -171.9(4)
C17 N1 C15 C16 -65.3(5)
C1 N1 C15 C16 54.8(6)
Ni1 N1 C15 C16 175.3(4)
C17 N1 C15 C14 171.1(4)
C1 N1 C15 C14 -68.9(5)
Ni1 N1 C15 C14 51.6(5)
C11 C14 C15 N1 -81.0(6)
C11 C14 C15 C16 152.1(5)
C1 N1 C17 C18 53.1(5)
C15 N1 C17 C18 172.4(4)
Ni1 N1 C17 C18 -65.3(5)
N1 C17 C18 C19 63.2(6)
Ni1 N5 C19 O1 177.8(3)
Ni1 N5 C19 C18 0.2(8)
C20 O1 C19 N5 -1.9(8)
C20 O1 C19 C18 176.0(4)
C17 C18 C19 N5 -24.0(7)
C17 C18 C19 O1 158.0(4)
C9 N3 C21 C22 53.1(5)
C7 N3 C21 C22 171.8(4)
Ni1 N3 C21 C22 -65.2(5)
N3 C21 C22 C23 62.1(6)
Ni1 N6 C23 O2 175.5(3)
Ni1 N6 C23 C22 -5.5(7)
C24 O2 C23 N6 3.7(8)
C24 O2 C23 C22 -175.4(5)
C21 C22 C23 N6 -19.8(8)
C21 C22 C23 O2 159.3(4)
O8B Cl1 O6A O6B -41.5(15)
O5 Cl1 O6A O6B -157.8(15)
O7 Cl1 O6A O6B 86.1(15)
O8A Cl1 O6A O6B -41.5(17)
Cl1 O6A O6B O8B 51.0(16)
O8B Cl1 O6B O6A 139.1(15)
O5 Cl1 O6B O6A 26.0(17)
O7 Cl1 O6B O6A -102.2(14)
O8A Cl1 O6B O6A 148.2(13)
O5 Cl1 O6B O8B -113.0(5)
O7 Cl1 O6B O8B 118.7(4)
O8A Cl1 O6B O8B 9.2(6)
O6A Cl1 O6B O8B -139.1(15)
O6B Cl1 O8A O8B -17.3(11)
O5 Cl1 O8A O8B 115.7(9)
O7 Cl1 O8A O8B -131.1(9)
O6A Cl1 O8A O8B 0.1(12)
Cl1 O8A O8B O6B 14.1(9)
O6B Cl1 O8B O8A 164.0(10)
O5 Cl1 O8B O8A -73.9(10)
O7 Cl1 O8B O8A 58.4(10)
O6A Cl1 O8B O8A -179.9(9)
O5 Cl1 O8B O6B 122.0(6)
O7 Cl1 O8B O6B -105.6(6)
O8A Cl1 O8B O6B -164.0(10)
O6A Cl1 O8B O6B 16.0(6)
O6A O6B O8B O8A -91(3)
Cl1 O6B O8B O8A -19.8(13)
O6A O6B O8B Cl1 -71(2)
O10B Cl2 O9A O9B -169(2)
O11B Cl2 O9A O9B -7(3)
O12A Cl2 O9A O9B 91(2)
O10A Cl2 O9A O9B -131(2)
O11A Cl2 O9A O9B -38(2)
O12B Cl2 O9A O9B 93(2)
O10B Cl2 O9B O9A 12(3)
O11B Cl2 O9B O9A 175(2)
O12A Cl2 O9B O9A -110(2)
O10A Cl2 O9B O9A 57(2)
O11A Cl2 O9B O9A 144(2)
O12B Cl2 O9B O9A -86(2)
O11B Cl2 O10A O10B 145.1(13)
O12A Cl2 O10A O10B 71.0(13)
O9A Cl2 O10A O10B -75.9(13)
O9B Cl2 O10A O10B -97.2(13)
O11A Cl2 O10A O10B 178.2(12)
O12B Cl2 O10A O10B 23.8(16)
O11B Cl2 O10B O10A -52.1(17)
O12A Cl2 O10B O10A -119.7(12)
O9A Cl2 O10B O10A 108.7(12)
O9B Cl2 O10B O10A 103.6(12)
O11A Cl2 O10B O10A -2.3(16)
O12B Cl2 O10B O10A -163.3(12)
O10B Cl2 O11A O11B -117.2(15)
O12A Cl2 O11A O11B -3.4(16)
O9A Cl2 O11A O11B 138.7(15)
O9B Cl2 O11A O11B 123.5(15)
O10A Cl2 O11A O11B -118.6(15)
O12B Cl2 O11A O11B 37.8(19)
Cl2 O11A O11B O12A 4(2)
O10B Cl2 O11B O11A 97.7(17)
O12A Cl2 O11B O11A 176.5(17)
O9A Cl2 O11B O11A -56.6(19)
O9B Cl2 O11B O11A -59.6(15)
O10A Cl2 O11B O11A 66.1(15)
O12B Cl2 O11B O11A -151.7(14)
O10B Cl2 O11B O12A -78.8(13)
O9A Cl2 O11B O12A 126.9(11)
O9B Cl2 O11B O12A 124.0(8)
O10A Cl2 O11B O12A -110.4(8)
O11A Cl2 O11B O12A -176.5(17)
O12B Cl2 O11B O12A 31.8(8)
O10B Cl2 O12A O12B -93.0(11)
O11B Cl2 O12A O12B 130.5(13)
O9A Cl2 O12A O12B 4.3(16)
O9B Cl2 O12A O12B 36.4(14)
O10A Cl2 O12A O12B -130.5(11)
O11A Cl2 O12A O12B 132.7(11)
O10B Cl2 O12A O11B 136.5(9)
O9A Cl2 O12A O11B -126.2(11)
O9B Cl2 O12A O11B -94.1(10)
O10A Cl2 O12A O11B 99.0(9)
O11A Cl2 O12A O11B 2.2(11)
O12B Cl2 O12A O11B -130.5(13)
O11A O11B O12A O12B -57(3)
Cl2 O11B O12A O12B -52.3(13)
O11A O11B O12A Cl2 -5(2)
O11B O12A O12B Cl2 42.1(10)
O10B Cl2 O12B O12A 92.8(11)
O11B Cl2 O12B O12A -46.1(12)
O9A Cl2 O12B O12A -176.7(12)
O9B Cl2 O12B O12A -151.6(11)
O10A Cl2 O12B O12A 77.8(14)
O11A Cl2 O12B O12A -67.8(14)
N12 Ni2 N7 C41 53.2(3)
N11 Ni2 N7 C41 -31.7(3)
N8 Ni2 N7 C41 -122.0(3)
N10 Ni2 N7 C41 143.9(3)
N9 Ni2 N7 C41 -176.3(12)
N12 Ni2 N7 C25 173.4(3)
N11 Ni2 N7 C25 88.6(3)
N8 Ni2 N7 C25 -1.8(3)
N10 Ni2 N7 C25 -95.9(3)
N9 Ni2 N7 C25 -56.0(14)
N12 Ni2 N7 C39 -66.0(3)
N11 Ni2 N7 C39 -150.8(3)
N8 Ni2 N7 C39 118.8(3)
N10 Ni2 N7 C39 24.7(3)
N9 Ni2 N7 C39 64.6(14)
N12 Ni2 N8 C26 -18.9(14)
N11 Ni2 N8 C26 -61.9(3)
N10 Ni2 N8 C26 120.8(3)
N9 Ni2 N8 C26 -157.2(3)
N7 Ni2 N8 C26 27.5(3)
N12 Ni2 N8 C27 113.2(12)
N11 Ni2 N8 C27 70.2(4)
N10 Ni2 N8 C27 -107.1(4)
N9 Ni2 N8 C27 -25.1(4)
N7 Ni2 N8 C27 159.6(4)
N12 Ni2 N9 C33 89.3(3)
N11 Ni2 N9 C33 174.2(3)
N8 Ni2 N9 C33 -95.0(3)
N10 Ni2 N9 C33 -1.1(3)
N7 Ni2 N9 C33 -41.3(14)
N12 Ni2 N9 C45 -30.0(3)
N11 Ni2 N9 C45 54.9(3)
N8 Ni2 N9 C45 145.6(3)
N10 Ni2 N9 C45 -120.4(3)
N7 Ni2 N9 C45 -160.7(12)
N12 Ni2 N9 C31 -149.2(3)
N11 Ni2 N9 C31 -64.4(3)
N8 Ni2 N9 C31 26.4(3)
N10 Ni2 N9 C31 120.4(3)
N7 Ni2 N9 C31 80.1(14)
N12 Ni2 N10 C34 -63.5(3)
N11 Ni2 N10 C34 -30.3(16)
N8 Ni2 N10 C34 120.7(3)
N9 Ni2 N10 C34 26.5(3)
N7 Ni2 N10 C34 -157.3(3)
N12 Ni2 N10 C35 68.5(3)
N11 Ni2 N10 C35 101.7(15)
N8 Ni2 N10 C35 -107.3(3)
N9 Ni2 N10 C35 158.5(3)
N7 Ni2 N10 C35 -25.2(3)
N12 Ni2 N11 C43 -91.0(5)
N8 Ni2 N11 C43 84.5(5)
N10 Ni2 N11 C43 -124.3(14)
N9 Ni2 N11 C43 179.4(5)
N7 Ni2 N11 C43 2.8(5)
N11 Ni2 N12 C47 -93.5(5)
N8 Ni2 N12 C47 -136.7(12)
N10 Ni2 N12 C47 83.4(5)
N9 Ni2 N12 C47 1.8(5)
N7 Ni2 N12 C47 177.4(5)
C41 N7 C25 C26 93.4(5)
C39 N7 C25 C26 -149.1(4)
Ni2 N7 C25 C26 -25.2(5)
C27 N8 C26 C25 172.7(4)
Ni2 N8 C26 C25 -49.2(4)
N7 C25 C26 N8 51.4(5)
C26 N8 C27 C28 51.9(5)
Ni2 N8 C27 C28 -77.4(4)
C26 N8 C27 C30 171.8(4)
Ni2 N8 C27 C30 42.6(5)
C26 N8 C27 C29 -71.1(5)
Ni2 N8 C27 C29 159.7(3)
N8 C27 C30 C31 -71.8(5)
C28 C27 C30 C31 49.5(6)
C29 C27 C30 C31 170.3(4)
C33 N9 C31 C30 69.3(5)
C45 N9 C31 C30 -171.1(4)
Ni2 N9 C31 C30 -50.7(4)
C33 N9 C31 C32 -53.2(5)
C45 N9 C31 C32 66.4(5)
Ni2 N9 C31 C32 -173.2(4)
C27 C30 C31 N9 81.6(5)
C27 C30 C31 C32 -152.8(4)
C45 N9 C33 C34 93.3(5)
C31 N9 C33 C34 -149.1(4)
Ni2 N9 C33 C34 -25.3(5)
C35 N10 C34 C33 173.6(4)
Ni2 N10 C34 C33 -48.2(5)
N9 C33 C34 N10 51.1(6)
C34 N10 C35 C37 52.3(5)
Ni2 N10 C35 C37 -77.0(4)
C34 N10 C35 C38 173.8(4)
Ni2 N10 C35 C38 44.5(5)
C34 N10 C35 C36 -70.3(5)
Ni2 N10 C35 C36 160.4(3)
N10 C35 C38 C39 -71.4(5)
C37 C35 C38 C39 50.5(6)
C36 C35 C38 C39 170.7(4)
C35 C38 C39 C40 -155.2(4)
C35 C38 C39 N7 79.3(5)
C41 N7 C39 C38 -169.7(4)
C25 N7 C39 C38 70.1(5)
Ni2 N7 C39 C38 -49.5(4)
C41 N7 C39 C40 67.7(5)
C25 N7 C39 C40 -52.5(5)
Ni2 N7 C39 C40 -172.0(4)
C25 N7 C41 C42 -51.5(6)
C39 N7 C41 C42 -170.2(4)
Ni2 N7 C41 C42 66.1(5)
N7 C41 C42 C43 -64.3(6)
Ni2 N11 C43 O3 -176.4(4)
Ni2 N11 C43 C42 1.6(8)
C44 O3 C43 N11 3.5(8)
C44 O3 C43 C42 -174.6(5)
C41 C42 C43 N11 23.2(8)
C41 C42 C43 O3 -158.6(5)
C33 N9 C45 C46 -53.9(6)
C31 N9 C45 C46 -173.2(4)
Ni2 N9 C45 C46 63.6(5)
N9 C45 C46 C47 -62.2(7)
Ni2 N12 C47 O4 -176.7(4)
Ni2 N12 C47 C46 2.7(8)
C48 O4 C47 N12 -5.7(8)
C48 O4 C47 C46 174.9(5)
C45 C46 C47 N12 22.3(8)
C45 C46 C47 O4 -158.1(5)
O16B Cl3 O14A O14B -16.2(16)
O13B Cl3 O14A O14B 126.9(12)
O15B Cl3 O14A O14B -126.8(12)
O15A Cl3 O14A O14B -98.3(12)
O13A Cl3 O14A O14B 133.4(12)
O16A Cl3 O14A O14B 29.9(14)
O16B Cl3 O14B O14A 165.9(14)
O13B Cl3 O14B O14A -70.7(15)
O15B Cl3 O14B O14A 63.0(14)
O15A Cl3 O14B O14A 105.0(12)
O13A Cl3 O14B O14A -54.1(14)
O16A Cl3 O14B O14A -155.1(12)
O16B Cl3 O15A O15B -163.9(14)
O14A Cl3 O15A O15B -52.3(13)
O13B Cl3 O15A O15B 81.7(13)
O13A Cl3 O15A O15B 63.9(13)
O14B Cl3 O15A O15B -94.6(12)
O16A Cl3 O15A O15B 170.0(11)
O14A Cl3 O15A O16B 111.6(10)
O13B Cl3 O15A O16B -114.4(10)
O15B Cl3 O15A O16B 163.9(14)
O13A Cl3 O15A O16B -132.2(10)
O14B Cl3 O15A O16B 69.3(9)
O16A Cl3 O15A O16B -26.1(8)
O16B O15A O15B Cl3 -14.5(12)
O16B Cl3 O15B O15A 15.5(13)
O14A Cl3 O15B O15A 138.1(11)
O13B Cl3 O15B O15A -109.7(12)
O13A Cl3 O15B O15A -127.4(11)
O14B Cl3 O15B O15A 106.5(11)
O16A Cl3 O15B O15A -13.9(15)
O14A Cl3 O16A O16B -98.1(13)
O13B Cl3 O16A O16B 151.6(13)
O15B Cl3 O16A O16B 48.5(15)
O15A Cl3 O16A O16B 40.2(12)
O13A Cl3 O16A O16B 161.9(13)
O14B Cl3 O16A O16B -81.3(12)
Cl3 O16A O16B O15A -49.3(14)
O14A Cl3 O16B O16A 106.3(12)
O13B Cl3 O16B O16A -33.0(15)
O15B Cl3 O16B O16A -146.5(11)
O15A Cl3 O16B O16A -136.6(13)
O13A Cl3 O16B O16A -26.5(18)
O14B Cl3 O16B O16A 97.0(11)
O14A Cl3 O16B O15A -117.0(8)
O13B Cl3 O16B O15A 103.6(9)
O15B Cl3 O16B O15A -9.9(8)
O13A Cl3 O16B O15A 110.2(11)
O14B Cl3 O16B O15A -126.4(6)
O16A Cl3 O16B O15A 136.6(13)
O15B O15A O16B O16A 78(2)
Cl3 O15A O16B O16A 60.5(17)
O15B O15A O16B Cl3 17.8(15)
O17 Cl4 O19A O19B 165.3(14)
O18 Cl4 O19A O19B -78.8(14)
O20B Cl4 O19A O19B 55.3(15)
O20A Cl4 O19A O19B 52.9(16)
Cl4 O19A O19B O20B -51.4(11)
O17 Cl4 O19B O19A -17.8(17)
O18 Cl4 O19B O19A 110.2(13)
O20B Cl4 O19B O19A -124.9(14)
O20A Cl4 O19B O19A -140.7(13)
O17 Cl4 O19B O20B 107.0(6)
O18 Cl4 O19B O20B -124.9(5)
O20A Cl4 O19B O20B -15.9(7)
O19A Cl4 O19B O20B 124.9(14)
O19B Cl4 O20A O20B 28.3(12)
O17 Cl4 O20A O20B -107.1(10)
O18 Cl4 O20A O20B 139.2(10)
O19A Cl4 O20A O20B 4.1(13)
Cl4 O20A O20B O19B -20.1(8)
O19B Cl4 O20B O20A -154.0(11)
O17 Cl4 O20B O20A 81.9(10)
O18 Cl4 O20B O20A -52.1(11)
O19A Cl4 O20B O20A -177.0(9)
O17 Cl4 O20B O19B -124.1(6)
O18 Cl4 O20B O19B 101.8(7)
O20A Cl4 O20B O19B 154.0(11)
O19A Cl4 O20B O19B -23.0(6)
O19A O19B O20B O20A 103(2)
Cl4 O19B O20B O20A 27.9(12)
O19A O19B O20B Cl4 75.5(18)
